data_4126178
loop_
_publ_author_name
'Nishiyama, Haruka'
'Ikeda, Hideaki'
'Saito, Teruhiko'
'Kriegel, Benjamin'
'Tsurugi, Hayato'
'Arnold, John'
'Mashima, Kazushi'

_publ_section_title
;
 Structural and Electronic Noninnocence of \a-Diimine Ligands on Niobium
 for Reductive C-Cl Bond Activation and Catalytic Radical Addition
 Reactions.
;
_journal_issue 18
_journal_name_full 'Journal of the American Chemical Society'
_journal_page_first 6494
_journal_page_last 6505
_journal_paper_doi 10.1021/jacs.7b02710
_journal_volume 139
_journal_year 2017
_chemical_formula_moiety 'C26 H36 Cl3 N2 Nb'
_chemical_formula_sum 'C26 H36 Cl3 N2 Nb'
_chemical_formula_weight 575.85
_space_group_crystal_system monoclinic
_space_group_IT_number 14
_space_group_name_Hall '-P 2yn'
_space_group_name_H-M_alt 'P 1 21/n 1'
_symmetry_space_group_name_Hall '-P 2yn'
_symmetry_space_group_name_H-M 'P 1 21/n 1'
_atom_sites_solution_hydrogens geom
_atom_sites_solution_primary direct
_atom_sites_solution_secondary difmap
_cell_angle_alpha 90.0000
_cell_angle_beta 90.088(5)
_cell_angle_gamma 90.0000
_cell_formula_units_Z 4
_cell_length_a 10.3441(10)
_cell_length_b 12.4185(11)
_cell_length_c 21.662(2)
_cell_measurement_reflns_used 4169
_cell_measurement_temperature 113
_cell_measurement_theta_max 27.46
_cell_measurement_theta_min 3.18
_cell_volume 2782.7(4)
_computing_cell_refinement CrystalClear
_computing_data_collection 'CrystalClear (Rigaku Inc., 2007)'
_computing_data_reduction CrystalClear
_computing_molecular_graphics 'CrystalStructure 4.1'
_computing_publication_material 'CrystalStructure 4.1 (Rigaku, 2014)'
_computing_structure_refinement 'SHELXL2013 (Sheldrick, 2008)'
_computing_structure_solution 'SIR92 (Altomare, et al., 1994)'
_diffrn_ambient_temperature 113
_diffrn_detector_area_resol_mean 7.314
_diffrn_measured_fraction_theta_full 0.996
_diffrn_measured_fraction_theta_max 0.992
_diffrn_measurement_device_type 'Rigaku Mercury70'
_diffrn_measurement_method \w
_diffrn_radiation_type 'Mo K\a'
_diffrn_radiation_wavelength 0.71075
_diffrn_reflns_av_R_equivalents 0.0764
_diffrn_reflns_Laue_measured_fraction_full 0.996
_diffrn_reflns_Laue_measured_fraction_max 0.992
_diffrn_reflns_limit_h_max 13
_diffrn_reflns_limit_h_min -13
_diffrn_reflns_limit_k_max 14
_diffrn_reflns_limit_k_min -16
_diffrn_reflns_limit_l_max 28
_diffrn_reflns_limit_l_min -27
_diffrn_reflns_number 25316
_diffrn_reflns_point_group_measured_fraction_full 0.996
_diffrn_reflns_point_group_measured_fraction_max 0.992
_diffrn_reflns_theta_full 25.242
_diffrn_reflns_theta_max 27.426
_diffrn_reflns_theta_min 3.181
_diffrn_standards_number 0
_exptl_absorpt_coefficient_mu 0.736
_exptl_absorpt_correction_T_max 0.902
_exptl_absorpt_correction_T_min 0.765
_exptl_absorpt_correction_type multi-scan
_exptl_absorpt_process_details 'REQAB (Rigaku, 1998)'
_exptl_crystal_colour orange
_exptl_crystal_density_diffrn 1.374
_exptl_crystal_density_method 'not measured'
_exptl_crystal_description prism
_exptl_crystal_F_000 1192.00
_exptl_crystal_size_max 0.400
_exptl_crystal_size_mid 0.230
_exptl_crystal_size_min 0.140
_refine_diff_density_max 5.45
_refine_diff_density_min -1.65
_refine_ls_extinction_method none
_refine_ls_goodness_of_fit_ref 1.054
_refine_ls_hydrogen_treatment constr
_refine_ls_number_parameters 279
_refine_ls_number_reflns 6282
_refine_ls_number_restraints 0
_refine_ls_R_factor_all 0.1432
_refine_ls_R_factor_gt 0.0993
_refine_ls_shift/su_max 0.000
_refine_ls_structure_factor_coef Fsqd
_refine_ls_weighting_details 'w = 1/[\s^2^(Fo^2^)+(0.1674P)^2^+12.2760P] where P=(Fo^2^+2Fc^2^)/3'
_refine_ls_weighting_scheme calc
_refine_ls_wR_factor_gt 0.2630
_refine_ls_wR_factor_ref 0.2978
_reflns_number_gt 4019
_reflns_number_total 6282
_reflns_threshold_expression F^2^>2.0\s(F^2^)
_cod_data_source_file ja7b02710_si_002.cif
_cod_data_source_block 1b
_cod_original_cell_volume 2782.7(5)
_cod_database_code 4126178
_shelxl_res_file
;
TITL saito-Nb1
CELL  0.71075 10.34410 12.41850 21.66200 90.00000 90.08760 90.00000
ZERR  4 0.00100 0.00110 0.00220 0.00000 0.00500 0.00000
LATT 1
SYMM .50-X, .50+Y, .50-Z
SFAC C H CL N NB
UNIT 104 144 12 8 4
L.S. 100
FMAP 2
PLAN -2
WPDB -2
HTAB
BOND $H
CONF
LIST 4
TEMP -159.8
ACTA
SIZE 0.400 0.230 0.140
WGHT    0.167400   12.275999
FVAR       0.75073
NB1   5    0.145576   -0.028023    0.750017    11.00000    0.02886    0.02531 =
         0.02257    0.00001   -0.00098    0.00368
CL1   3    0.036241   -0.139540    0.823053    11.00000    0.04709    0.03901 =
         0.02857   -0.00032    0.00560   -0.01157
CL2   3    0.353683   -0.089607    0.749887    11.00000    0.03314    0.03800 =
         0.03440    0.00117   -0.00071   -0.00011
CL3   3    0.036116   -0.139394    0.676947    11.00000    0.04582    0.03997 =
         0.02809   -0.00191   -0.00535   -0.01121
N1    4    0.124530    0.088406    0.812324    11.00000    0.02641    0.01962 =
         0.01949    0.00282   -0.00176    0.00075
N2    4    0.124370    0.088451    0.687363    11.00000    0.02478    0.02172 =
         0.01756   -0.00165   -0.00062   -0.00115
C1    1    0.211977    0.150220    0.782853    11.00000    0.03085    0.02943 =
         0.02769    0.00143   -0.00210   -0.00919
AFIX  13
H1    2    0.299068    0.154596    0.802798    11.00000   -1.20000
AFIX   0
C2    1    0.211878    0.150743    0.718013    11.00000    0.03641    0.01915 =
         0.02851    0.00034   -0.00240   -0.00472
AFIX  13
H2    2    0.299304    0.154813    0.698512    11.00000   -1.20000
AFIX   0
C3    1    0.093913    0.105690    0.876837    11.00000    0.02350    0.02133 =
         0.02059   -0.00620    0.00029   -0.00126
C4    1   -0.025696    0.157382    0.892028    11.00000    0.03254    0.03176 =
         0.02132   -0.00572   -0.00067    0.00394
C5    1   -0.051960    0.175823    0.953432    11.00000    0.02985    0.02951 =
         0.03091   -0.00343    0.00577    0.00164
AFIX  43
H5    2   -0.130806    0.209914    0.964500    11.00000   -1.20000
AFIX   0
C6    1    0.033762    0.145868    0.999317    11.00000    0.04686    0.03120 =
         0.01839   -0.00241    0.01171    0.00499
AFIX  43
H6    2    0.014044    0.160251    1.041334    11.00000   -1.20000
AFIX   0
C7    1    0.148567    0.094813    0.984025    11.00000    0.03760    0.03345 =
         0.01586    0.00022   -0.00261   -0.00050
AFIX  43
H7    2    0.206508    0.074021    1.015937    11.00000   -1.20000
AFIX   0
C8    1    0.180893    0.073229    0.922310    11.00000    0.02881    0.02136 =
         0.02250   -0.00056   -0.00278   -0.00219
C9    1   -0.120175    0.190601    0.841682    11.00000    0.02784    0.04318 =
         0.03061   -0.00225   -0.00298    0.00855
AFIX  13
H9    2   -0.078401    0.177438    0.800771    11.00000   -1.20000
AFIX   0
C10   1   -0.157334    0.310203    0.845418    11.00000    0.05896    0.05199 =
         0.04614    0.00296   -0.00257    0.01714
AFIX  33
H10A  2   -0.218126    0.327492    0.812121    11.00000   -1.20000
H10B  2   -0.198045    0.324810    0.885372    11.00000   -1.20000
H10C  2   -0.079535    0.354598    0.841145    11.00000   -1.20000
AFIX   0
C11   1   -0.243160    0.122155    0.845186    11.00000    0.08731
AFIX  33
H11A  2   -0.303172    0.144350    0.812530    11.00000   -1.20000
H11B  2   -0.220847    0.046055    0.839737    11.00000   -1.20000
H11C  2   -0.284134    0.132275    0.885532    11.00000   -1.20000
AFIX   0
C12   1    0.308542    0.018216    0.909510    11.00000    0.02368    0.03580 =
         0.02007    0.00364   -0.00467    0.00300
AFIX  13
H12   2    0.314272    0.007679    0.863829    11.00000   -1.20000
AFIX   0
C13   1    0.424122    0.086269    0.928565    11.00000    0.02984    0.04498 =
         0.05258    0.00437    0.00279   -0.00674
AFIX  33
H13A  2    0.504116    0.047204    0.919350    11.00000   -1.20000
H13B  2    0.422997    0.154337    0.905681    11.00000   -1.20000
H13C  2    0.419738    0.101122    0.972944    11.00000   -1.20000
AFIX   0
C14   1    0.314918   -0.093342    0.939072    11.00000    0.03499    0.03148 =
         0.03985   -0.00138   -0.00029    0.00679
AFIX  33
H14A  2    0.398665   -0.126502    0.929859    11.00000   -1.20000
H14B  2    0.304791   -0.086620    0.983880    11.00000   -1.20000
H14C  2    0.245386   -0.138471    0.922440    11.00000   -1.20000
AFIX   0
C15   1    0.092949    0.105664    0.623047    11.00000    0.02757    0.02323 =
         0.01653    0.00169   -0.00172    0.00155
C16   1    0.180632    0.073510    0.577600    11.00000    0.03118    0.02288 =
         0.02083    0.00212    0.00217    0.00177
C17   1    0.148344    0.095236    0.515583    11.00000    0.04145    0.03253 =
         0.01495   -0.00418    0.00552   -0.00093
AFIX  43
H17   2    0.206232    0.074795    0.483659    11.00000   -1.20000
AFIX   0
C18   1    0.033421    0.145945    0.500648    11.00000    0.04271    0.03102 =
         0.02141    0.00442   -0.00760    0.00149
AFIX  43
H18   2    0.013115    0.160348    0.458667    11.00000   -1.20000
AFIX   0
C19   1   -0.052043    0.175758    0.546631    11.00000    0.03073    0.02828 =
         0.02899    0.00771   -0.00861    0.00396
AFIX  43
H19   2   -0.131154    0.209619    0.535647    11.00000   -1.20000
AFIX   0
C20   1   -0.024718    0.157280    0.608395    11.00000    0.02788    0.02998 =
         0.02544    0.00299   -0.00519    0.00055
C21   1    0.308077    0.019031    0.590531    11.00000    0.02830    0.03700 =
         0.01955   -0.00121    0.00038    0.00369
AFIX  13
H21   2    0.314441    0.009040    0.636242    11.00000   -1.20000
AFIX   0
C22   1    0.423689    0.086659    0.570792    11.00000    0.02560    0.04959 =
         0.04956   -0.00107    0.00061   -0.00006
AFIX  33
H22A  2    0.503748    0.047729    0.580180    11.00000   -1.20000
H22B  2    0.418770    0.100532    0.526314    11.00000   -1.20000
H22C  2    0.422934    0.155230    0.593180    11.00000   -1.20000
AFIX   0
C23   1    0.314959   -0.093152    0.561100    11.00000    0.03660    0.03490 =
         0.03147    0.00172    0.00056    0.00671
AFIX  33
H23A  2    0.398891   -0.125965    0.570461    11.00000   -1.20000
H23B  2    0.245689   -0.138408    0.577766    11.00000   -1.20000
H23C  2    0.304695   -0.086762    0.516268    11.00000   -1.20000
AFIX   0
C24   1   -0.120164    0.190434    0.658224    11.00000    0.02945    0.04139 =
         0.02864    0.00201   -0.00053    0.00589
AFIX  13
H24   2   -0.079611    0.176583    0.699400    11.00000   -1.20000
AFIX   0
C25   1   -0.244229    0.122630    0.653450    11.00000    0.09549
AFIX  33
H25A  2   -0.304866    0.144751    0.685770    11.00000   -1.20000
H25B  2   -0.284042    0.133645    0.612857    11.00000   -1.20000
H25C  2   -0.222818    0.046297    0.658680    11.00000   -1.20000
AFIX   0
C26   1   -0.156335    0.310896    0.654493    11.00000    0.06462    0.04421 =
         0.06064    0.00683    0.01130    0.01468
AFIX  33
H26A  2   -0.217790    0.328328    0.687397    11.00000   -1.20000
H26B  2   -0.078252    0.354771    0.659425    11.00000   -1.20000
H26C  2   -0.195918    0.326042    0.614290    11.00000   -1.20000
AFIX   0
HKLF 4
 
REM  saito-Nb1
REM R1 =  0.0993 for    4019 Fo > 4sig(Fo)  and  0.1432 for all    6282 data
REM    279 parameters refined using      0 restraints
 
END  
     
WGHT      0.1732     11.8625 

REM No hydrogen bonds found for HTAB generation

REM Highest difference peak  5.448,  deepest hole -1.651,  1-sigma level  0.226
Q1    1   0.0627 -0.0596  0.7505  11.00000  0.05    5.45
Q2    1   0.3622  0.5169  0.2503  11.00000  0.05    3.02
;

loop_
_symmetry_equiv_pos_site_id
_space_group_symop_operation_xyz
1 +X,+Y,+Z
2 1/2-X,1/2+Y,1/2-Z
3 -X,-Y,-Z
4 1/2+X,1/2-Y,1/2+Z

loop_
_atom_site_label
_atom_site_type_symbol
_atom_site_fract_x
_atom_site_fract_y
_atom_site_fract_z
_atom_site_U_iso_or_equiv
_atom_site_adp_type
_atom_site_occupancy
_atom_site_site_symmetry_multiplicity
_atom_site_calc_flag
_atom_site_refinement_flags
Nb1 Nb 0.14558(6) -0.02802(5) 0.75002(3) 0.0256(3) Uani 1 4 d .
Cl1 Cl 0.0362(2) -0.13954(18) 0.82305(10) 0.0382(5) Uani 1 4 d .
Cl2 Cl 0.35368(18) -0.08961(17) 0.74989(10) 0.0352(5) Uani 1 4 d .
Cl3 Cl 0.0361(2) -0.13939(18) 0.67695(10) 0.0380(5) Uani 1 4 d .
N1 N 0.1245(6) 0.0884(5) 0.8123(3) 0.0218(12) Uani 1 4 d .
N2 N 0.1244(6) 0.0885(5) 0.6874(3) 0.0214(12) Uani 1 4 d .
C1 C 0.2120(8) 0.1502(6) 0.7829(4) 0.0293(17) Uani 1 4 d .
C2 C 0.2119(8) 0.1507(6) 0.7180(4) 0.0280(16) Uani 1 4 d .
C3 C 0.0939(7) 0.1057(6) 0.8768(3) 0.0218(14) Uani 1 4 d .
C4 C -0.0257(8) 0.1574(7) 0.8920(4) 0.0285(17) Uani 1 4 d .
C5 C -0.0520(8) 0.1758(6) 0.9534(4) 0.0301(17) Uani 1 4 d .
C6 C 0.0338(8) 0.1459(6) 0.9993(4) 0.0321(18) Uani 1 4 d .
C7 C 0.1486(8) 0.0948(7) 0.9840(3) 0.0290(17) Uani 1 4 d .
C8 C 0.1809(7) 0.0732(6) 0.9223(4) 0.0242(15) Uani 1 4 d .
C9 C -0.1202(8) 0.1906(7) 0.8417(4) 0.0339(19) Uani 1 4 d .
C10 C -0.1573(11) 0.3102(8) 0.8454(5) 0.052(3) Uani 1 4 d .
C11 C -0.2432(14) 0.1221(13) 0.8452(7) 0.087(4) Uiso 1 4 d .
C12 C 0.3085(7) 0.0182(6) 0.9095(4) 0.0265(16) Uani 1 4 d .
C13 C 0.4241(8) 0.0863(8) 0.9286(5) 0.042(2) Uani 1 4 d .
C14 C 0.3149(8) -0.0933(7) 0.9391(4) 0.0354(19) Uani 1 4 d .
C15 C 0.0930(7) 0.1057(6) 0.6230(3) 0.0224(15) Uani 1 4 d .
C16 C 0.1806(7) 0.0735(6) 0.5776(4) 0.0250(15) Uani 1 4 d .
C17 C 0.1483(8) 0.0952(7) 0.5156(3) 0.0296(17) Uani 1 4 d .
C18 C 0.0334(8) 0.1460(6) 0.5007(4) 0.0317(18) Uani 1 4 d .
C19 C -0.0520(8) 0.1758(6) 0.5466(4) 0.0293(17) Uani 1 4 d .
C20 C -0.0247(7) 0.1573(6) 0.6084(4) 0.0278(16) Uani 1 4 d .
C21 C 0.3081(7) 0.0190(7) 0.5905(4) 0.0283(17) Uani 1 4 d .
C22 C 0.4237(8) 0.0867(8) 0.5708(5) 0.042(2) Uani 1 4 d .
C23 C 0.3150(8) -0.0931(7) 0.5611(4) 0.0343(19) Uani 1 4 d .
C24 C -0.1202(8) 0.1904(7) 0.6582(4) 0.0332(18) Uani 1 4 d .
C25 C -0.2442(15) 0.1226(14) 0.6534(8) 0.095(5) Uiso 1 4 d .
C26 C -0.1563(11) 0.3109(8) 0.6545(6) 0.056(3) Uani 1 4 d .
H1 H 0.29907 0.1546 0.8028 0.0352 Uiso 1 4 calc R
H2 H 0.2993 0.15481 0.69851 0.0336 Uiso 1 4 calc R
H5 H -0.13081 0.20991 0.9645 0.0361 Uiso 1 4 calc R
H6 H 0.01404 0.16025 1.04133 0.0386 Uiso 1 4 calc R
H7 H 0.20651 0.07402 1.01594 0.0348 Uiso 1 4 calc R
H9 H -0.0784 0.17744 0.80077 0.0407 Uiso 1 4 calc R
H10A H -0.21813 0.32749 0.81212 0.0628 Uiso 1 4 calc R
H10B H -0.19804 0.32481 0.88537 0.0628 Uiso 1 4 calc R
H10C H -0.07953 0.3546 0.84114 0.0628 Uiso 1 4 calc R
H11A H -0.30317 0.14435 0.81253 0.1048 Uiso 1 4 calc R
H11B H -0.22085 0.04605 0.83974 0.1048 Uiso 1 4 calc R
H11C H -0.28413 0.13227 0.88553 0.1048 Uiso 1 4 calc R
H12 H 0.31427 0.00768 0.86383 0.0318 Uiso 1 4 calc R
H13A H 0.50412 0.0472 0.91935 0.0509 Uiso 1 4 calc R
H13B H 0.423 0.15434 0.90568 0.0509 Uiso 1 4 calc R
H13C H 0.41974 0.10112 0.97294 0.0509 Uiso 1 4 calc R
H14A H 0.39867 -0.1265 0.92986 0.0425 Uiso 1 4 calc R
H14B H 0.30479 -0.08662 0.98388 0.0425 Uiso 1 4 calc R
H14C H 0.24539 -0.13847 0.92244 0.0425 Uiso 1 4 calc R
H17 H 0.20623 0.07479 0.48366 0.0356 Uiso 1 4 calc R
H18 H 0.01312 0.16035 0.45867 0.0381 Uiso 1 4 calc R
H19 H -0.13115 0.20962 0.53565 0.0352 Uiso 1 4 calc R
H21 H 0.31444 0.00904 0.63624 0.0339 Uiso 1 4 calc R
H22A H 0.50375 0.04773 0.58018 0.0499 Uiso 1 4 calc R
H22B H 0.41877 0.10053 0.52631 0.0499 Uiso 1 4 calc R
H22C H 0.42293 0.15523 0.59318 0.0499 Uiso 1 4 calc R
H23A H 0.39889 -0.12597 0.57046 0.0412 Uiso 1 4 calc R
H23B H 0.24569 -0.13841 0.57777 0.0412 Uiso 1 4 calc R
H23C H 0.3047 -0.08676 0.51627 0.0412 Uiso 1 4 calc R
H24 H -0.07961 0.17658 0.6994 0.0398 Uiso 1 4 calc R
H25A H -0.30487 0.14475 0.68577 0.1146 Uiso 1 4 calc R
H25B H -0.28404 0.13364 0.61286 0.1146 Uiso 1 4 calc R
H25C H -0.22282 0.0463 0.65868 0.1146 Uiso 1 4 calc R
H26A H -0.21779 0.32833 0.6874 0.0678 Uiso 1 4 calc R
H26B H -0.07825 0.35477 0.65943 0.0678 Uiso 1 4 calc R
H26C H -0.19592 0.32604 0.61429 0.0678 Uiso 1 4 calc R

loop_
_atom_site_aniso_label
_atom_site_aniso_U_11
_atom_site_aniso_U_22
_atom_site_aniso_U_33
_atom_site_aniso_U_12
_atom_site_aniso_U_13
_atom_site_aniso_U_23
Nb1 0.0289(4) 0.0253(4) 0.0226(4) 0.0037(3) -0.0010(3) 0.0000(3)
Cl1 0.0471(12) 0.0390(11) 0.0286(11) -0.0116(9) 0.0056(9) -0.0003(9)
Cl2 0.0331(11) 0.0380(11) 0.0344(11) -0.0001(8) -0.0007(8) 0.0012(9)
Cl3 0.0458(12) 0.0400(12) 0.0281(11) -0.0112(9) -0.0053(9) -0.0019(9)
N1 0.026(3) 0.020(3) 0.019(3) 0.001(2) -0.002(2) 0.003(2)
N2 0.025(3) 0.022(3) 0.018(3) -0.001(2) -0.001(2) -0.002(2)
C1 0.031(4) 0.029(4) 0.028(4) -0.009(3) -0.002(3) 0.001(3)
C2 0.036(4) 0.019(3) 0.029(4) -0.005(3) -0.002(3) 0.000(3)
C3 0.024(3) 0.021(3) 0.021(4) -0.001(3) 0.000(3) -0.006(3)
C4 0.033(4) 0.032(4) 0.021(4) 0.004(3) -0.001(3) -0.006(3)
C5 0.030(4) 0.030(4) 0.031(4) 0.002(3) 0.006(3) -0.003(3)
C6 0.047(5) 0.031(4) 0.018(4) 0.005(4) 0.012(3) -0.002(3)
C7 0.038(4) 0.033(4) 0.016(4) -0.001(3) -0.003(3) 0.000(3)
C8 0.029(4) 0.021(3) 0.022(4) -0.002(3) -0.003(3) -0.001(3)
C9 0.028(4) 0.043(5) 0.031(4) 0.009(3) -0.003(3) -0.002(4)
C10 0.059(6) 0.052(6) 0.046(6) 0.017(5) -0.003(5) 0.003(5)
C12 0.024(4) 0.036(4) 0.020(4) 0.003(3) -0.005(3) 0.004(3)
C13 0.030(4) 0.045(5) 0.053(6) -0.007(4) 0.003(4) 0.004(5)
C14 0.035(4) 0.031(4) 0.040(5) 0.007(3) -0.000(4) -0.001(4)
C15 0.028(4) 0.023(4) 0.017(3) 0.002(3) -0.002(3) 0.002(3)
C16 0.031(4) 0.023(4) 0.021(4) 0.002(3) 0.002(3) 0.002(3)
C17 0.041(4) 0.033(4) 0.015(4) -0.001(3) 0.006(3) -0.004(3)
C18 0.043(4) 0.031(4) 0.021(4) 0.001(4) -0.008(3) 0.004(3)
C19 0.031(4) 0.028(4) 0.029(4) 0.004(3) -0.009(3) 0.008(3)
C20 0.028(4) 0.030(4) 0.025(4) 0.001(3) -0.005(3) 0.003(3)
C21 0.028(4) 0.037(4) 0.020(4) 0.004(3) 0.000(3) -0.001(3)
C22 0.026(4) 0.050(6) 0.050(6) -0.000(4) 0.001(4) -0.001(5)
C23 0.037(4) 0.035(5) 0.031(4) 0.007(3) 0.001(3) 0.002(4)
C24 0.029(4) 0.041(5) 0.029(4) 0.006(3) -0.001(3) 0.002(4)
C26 0.065(7) 0.044(6) 0.061(7) 0.015(5) 0.011(6) 0.007(5)

loop_
_atom_type_symbol
_atom_type_description
_atom_type_scat_dispersion_real
_atom_type_scat_dispersion_imag
_atom_type_scat_source
C C 0.0033 0.0016
;
International Tables for Crystallography
(Vol. C, Tables 4.2.6.8 and 6.1.1.4)
;
H H 0.0000 0.0000
;
International Tables for Crystallography
(Vol. C, Table 6.1.1.4)
;
Cl Cl 0.1484 0.1585
;
International Tables for Crystallography
(Vol. C, Tables 4.2.6.8 and 6.1.1.4)
;
N N 0.0061 0.0033
;
International Tables for Crystallography
(Vol. C, Tables 4.2.6.8 and 6.1.1.4)
;
Nb Nb -2.0727 0.6215
;
International Tables for Crystallography
(Vol. C, Tables 4.2.6.8 and 6.1.1.4)
;

loop_
_geom_angle_atom_site_label_1
_geom_angle_atom_site_label_2
_geom_angle_atom_site_label_3
_geom_angle
_geom_angle_publ_flag
Cl1 Nb1 Cl2 104.70(8) yes
Cl1 Nb1 Cl3 83.03(8) yes
Cl1 Nb1 N1 85.39(18) yes
Cl1 Nb1 N2 145.00(18) yes
Cl1 Nb1 C1 118.00(19) yes
Cl1 Nb1 C2 148.71(19) yes
Cl2 Nb1 Cl3 104.55(8) yes
Cl2 Nb1 N1 110.38(18) yes
Cl2 Nb1 N2 110.15(18) yes
Cl2 Nb1 C1 92.26(19) yes
Cl2 Nb1 C2 92.2(2) yes
Cl3 Nb1 N1 144.95(18) yes
Cl3 Nb1 N2 85.26(18) yes
Cl3 Nb1 C1 149.07(19) yes
Cl3 Nb1 C2 118.36(19) yes
N1 Nb1 N2 85.6(2) yes
N1 Nb1 C1 33.8(2) yes
N1 Nb1 C2 63.9(2) yes
N2 Nb1 C1 64.4(3) yes
N2 Nb1 C2 34.2(2) yes
C1 Nb1 C2 33.7(3) yes
Nb1 N1 C1 91.1(5) yes
Nb1 N1 C3 141.8(5) yes
C1 N1 C3 121.3(6) yes
Nb1 N2 C2 90.4(4) yes
Nb1 N2 C15 141.9(5) yes
C2 N2 C15 122.3(6) yes
Nb1 C1 N1 55.2(4) yes
Nb1 C1 C2 73.2(4) yes
N1 C1 C2 118.5(7) yes
Nb1 C2 N2 55.4(4) yes
Nb1 C2 C1 73.1(4) yes
N2 C2 C1 119.0(7) yes
N1 C3 C4 118.5(6) yes
N1 C3 C8 119.8(6) yes
C4 C3 C8 121.6(7) yes
C3 C4 C5 117.9(7) yes
C3 C4 C9 120.7(7) yes
C5 C4 C9 121.3(7) yes
C4 C5 C6 121.5(7) yes
C5 C6 C7 120.0(7) yes
C6 C7 C8 121.3(7) yes
C3 C8 C7 117.6(7) yes
C3 C8 C12 124.4(7) yes
C7 C8 C12 118.0(7) yes
C4 C9 C10 112.6(7) yes
C4 C9 C11 110.3(9) yes
C10 C9 C11 109.0(9) yes
C8 C12 C13 112.7(7) yes
C8 C12 C14 111.7(6) yes
C13 C12 C14 110.9(7) yes
N2 C15 C16 119.4(6) yes
N2 C15 C20 118.4(6) yes
C16 C15 C20 122.1(7) yes
C15 C16 C17 117.6(7) yes
C15 C16 C21 124.4(7) yes
C17 C16 C21 118.0(7) yes
C16 C17 C18 120.8(7) yes
C17 C18 C19 120.2(7) yes
C18 C19 C20 121.4(7) yes
C15 C20 C19 117.8(7) yes
C15 C20 C24 121.6(7) yes
C19 C20 C24 120.6(7) yes
C16 C21 C22 112.8(7) yes
C16 C21 C23 111.8(6) yes
C22 C21 C23 110.3(7) yes
C20 C24 C25 110.3(9) yes
C20 C24 C26 112.5(7) yes
C25 C24 C26 108.9(9) yes
Nb1 C1 H1 115.539 no
N1 C1 H1 115.536 no
C2 C1 H1 115.542 no
Nb1 C2 H2 115.049 no
N2 C2 H2 115.048 no
C1 C2 H2 115.048 no
C4 C5 H5 119.247 no
C6 C5 H5 119.241 no
C5 C6 H6 120.002 no
C7 C6 H6 120.009 no
C6 C7 H7 119.325 no
C8 C7 H7 119.347 no
C4 C9 H9 108.251 no
C10 C9 H9 108.252 no
C11 C9 H9 108.260 no
C9 C10 H10A 109.467 no
C9 C10 H10B 109.477 no
C9 C10 H10C 109.476 no
H10A C10 H10B 109.467 no
H10A C10 H10C 109.464 no
H10B C10 H10C 109.477 no
C9 C11 H11A 109.461 no
C9 C11 H11B 109.475 no
C9 C11 H11C 109.476 no
H11A C11 H11B 109.470 no
H11A C11 H11C 109.473 no
H11B C11 H11C 109.473 no
C8 C12 H12 107.072 no
C13 C12 H12 107.076 no
C14 C12 H12 107.067 no
C12 C13 H13A 109.468 no
C12 C13 H13B 109.467 no
C12 C13 H13C 109.477 no
H13A C13 H13B 109.464 no
H13A C13 H13C 109.475 no
H13B C13 H13C 109.477 no
C12 C14 H14A 109.474 no
C12 C14 H14B 109.471 no
C12 C14 H14C 109.473 no
H14A C14 H14B 109.469 no
H14A C14 H14C 109.473 no
H14B C14 H14C 109.467 no
C16 C17 H17 119.585 no
C18 C17 H17 119.604 no
C17 C18 H18 119.879 no
C19 C18 H18 119.891 no
C18 C19 H19 119.302 no
C20 C19 H19 119.288 no
C16 C21 H21 107.206 no
C22 C21 H21 107.212 no
C23 C21 H21 107.210 no
C21 C22 H22A 109.470 no
C21 C22 H22B 109.470 no
C21 C22 H22C 109.468 no
H22A C22 H22B 109.472 no
H22A C22 H22C 109.472 no
H22B C22 H22C 109.476 no
C21 C23 H23A 109.476 no
C21 C23 H23B 109.472 no
C21 C23 H23C 109.471 no
H23A C23 H23B 109.464 no
H23A C23 H23C 109.467 no
H23B C23 H23C 109.477 no
C20 C24 H24 108.339 no
C25 C24 H24 108.332 no
C26 C24 H24 108.334 no
C24 C25 H25A 109.478 no
C24 C25 H25B 109.470 no
C24 C25 H25C 109.469 no
H25A C25 H25B 109.472 no
H25A C25 H25C 109.471 no
H25B C25 H25C 109.468 no
C24 C26 H26A 109.468 no
C24 C26 H26B 109.469 no
C24 C26 H26C 109.467 no
H26A C26 H26B 109.464 no
H26A C26 H26C 109.471 no
H26B C26 H26C 109.488 no

loop_
_geom_bond_atom_site_label_1
_geom_bond_atom_site_label_2
_geom_bond_distance
_geom_bond_publ_flag
Nb1 Cl1 2.389(2) yes
Nb1 Cl2 2.284(2) yes
Nb1 Cl3 2.386(2) yes
Nb1 N1 1.990(6) yes
Nb1 N2 1.995(6) yes
Nb1 C1 2.424(8) yes
Nb1 C2 2.425(7) yes
N1 C1 1.348(10) yes
N1 C3 1.450(9) yes
N2 C2 1.363(10) yes
N2 C15 1.446(9) yes
C1 C2 1.405(11) yes
C3 C4 1.433(10) yes
C3 C8 1.393(10) yes
C4 C5 1.377(11) yes
C4 C9 1.520(11) yes
C5 C6 1.382(12) yes
C6 C7 1.387(12) yes
C7 C8 1.404(11) yes
C8 C12 1.513(10) yes
C9 C10 1.536(13) yes
C9 C11 1.532(17) yes
C12 C13 1.521(12) yes
C12 C14 1.528(12) yes
C15 C16 1.398(10) yes
C15 C20 1.411(10) yes
C16 C17 1.410(11) yes
C16 C21 1.508(11) yes
C17 C18 1.383(12) yes
C18 C19 1.383(11) yes
C19 C20 1.386(11) yes
C20 C24 1.521(11) yes
C21 C22 1.523(12) yes
C21 C23 1.534(12) yes
C24 C25 1.538(18) yes
C24 C26 1.544(13) yes
C1 H1 1.000 no
C2 H2 1.000 no
C5 H5 0.950 no
C6 H6 0.950 no
C7 H7 0.950 no
C9 H9 1.000 no
C10 H10A 0.980 no
C10 H10B 0.980 no
C10 H10C 0.980 no
C11 H11A 0.980 no
C11 H11B 0.980 no
C11 H11C 0.980 no
C12 H12 1.000 no
C13 H13A 0.980 no
C13 H13B 0.980 no
C13 H13C 0.980 no
C14 H14A 0.980 no
C14 H14B 0.980 no
C14 H14C 0.980 no
C17 H17 0.950 no
C18 H18 0.950 no
C19 H19 0.950 no
C21 H21 1.000 no
C22 H22A 0.980 no
C22 H22B 0.980 no
C22 H22C 0.980 no
C23 H23A 0.980 no
C23 H23B 0.980 no
C23 H23C 0.980 no
C24 H24 1.000 no
C25 H25A 0.980 no
C25 H25B 0.980 no
C25 H25C 0.980 no
C26 H26A 0.980 no
C26 H26B 0.980 no
C26 H26C 0.980 no

loop_
_geom_contact_atom_site_label_1
_geom_contact_atom_site_label_2
_geom_contact_distance
_geom_contact_publ_flag
_geom_contact_site_symmetry_2
Cl1 C3 3.314(7) no .
Cl3 C15 3.312(8) no .
N1 C9 2.903(10) no .
N1 C12 2.967(10) no .
N2 C21 2.961(10) no .
N2 C24 2.898(10) no .
C1 C4 3.415(11) no .
C1 C8 3.185(11) no .
C1 C12 3.347(11) no .
C2 C16 3.205(11) no .
C2 C20 3.408(11) no .
C2 C21 3.361(11) no .
C3 C6 2.771(11) no .
C3 C11 3.558(16) no .
C4 C7 2.795(11) no .
C5 C8 2.808(11) no .
C5 C10 3.072(13) no .
C5 C11 3.137(18) no .
C7 C13 3.097(12) no .
C7 C14 3.062(12) no .
C15 C18 2.767(11) no .
C15 C25 3.557(17) no .
C16 C19 2.802(11) no .
C17 C20 2.802(11) no .
C17 C22 3.089(12) no .
C17 C23 3.068(12) no .
C19 C25 3.123(18) no .
C19 C26 3.074(14) no .
Cl2 C1 3.377(8) no 2_546
Cl2 C2 3.368(8) no 2_546
C1 Cl2 3.377(8) no 2_556
C2 Cl2 3.368(8) no 2_556
C6 C7 3.553(11) no 3_557
C7 C6 3.553(11) no 3_557
C17 C18 3.554(11) no 3_556
C18 C17 3.554(11) no 3_556
Nb1 H12 3.0506 no .
Nb1 H21 3.0579 no .
Cl1 H11B 3.5380 no .
Cl1 H12 3.5194 no .
Cl1 H14C 3.0499 no .
Cl2 H1 3.2912 no .
Cl2 H2 3.2812 no .
Cl2 H12 2.7786 no .
Cl2 H21 2.7791 no .
Cl3 H21 3.5315 no .
Cl3 H23B 3.0544 no .
Cl3 H25C 3.5560 no .
N1 H2 3.1686 no .
N1 H9 2.3853 no .
N1 H12 2.4689 no .
N1 H24 3.4096 no .
N2 H1 3.1906 no .
N2 H9 3.4164 no .
N2 H21 2.4639 no .
N2 H24 2.3916 no .
C1 H9 3.0481 no .
C1 H12 2.7064 no .
C1 H13B 3.4393 no .
C1 H24 3.5293 no .
C2 H9 3.5152 no .
C2 H21 2.7139 no .
C2 H22C 3.4784 no .
C2 H24 3.0583 no .
C3 H1 2.7305 no .
C3 H5 3.2708 no .
C3 H7 3.2527 no .
C3 H9 2.5840 no .
C3 H11B 3.4333 no .
C3 H12 2.5997 no .
C3 H13B 3.5124 no .
C3 H14C 3.5524 no .
C4 H6 3.2597 no .
C4 H10A 3.3780 no .
C4 H10B 2.7425 no .
C4 H10C 2.7426 no .
C4 H11A 3.3488 no .
C4 H11B 2.6949 no .
C4 H11C 2.6948 no .
C5 H7 3.2510 no .
C5 H9 3.3179 no .
C5 H10B 2.8060 no .
C5 H10C 3.3053 no .
C5 H11B 3.4207 no .
C5 H11C 2.8658 no .
C7 H5 3.2511 no .
C7 H12 3.3016 no .
C7 H13B 3.3911 no .
C7 H13C 2.8167 no .
C7 H14B 2.7727 no .
C7 H14C 3.3435 no .
C8 H1 3.0376 no .
C8 H6 3.2875 no .
C8 H13A 3.3598 no .
C8 H13B 2.7238 no .
C8 H13C 2.7238 no .
C8 H14A 3.3545 no .
C8 H14B 2.7123 no .
C8 H14C 2.7123 no .
C9 H5 2.6737 no .
C9 H24 3.1160 no .
C10 H5 2.8772 no .
C10 H11A 2.6499 no .
C10 H11B 3.3477 no .
C10 H11C 2.7132 no .
C10 H26A 3.4860 no .
C11 H5 3.0346 no .
C11 H10A 2.6615 no .
C11 H10B 2.7033 no .
C11 H10C 3.3475 no .
C11 H25A 3.5221 no .
C12 H1 2.8672 no .
C12 H7 2.6300 no .
C13 H1 3.1313 no .
C13 H7 2.9470 no .
C13 H14A 2.6555 no .
C13 H14B 2.7520 no .
C13 H14C 3.3503 no .
C14 H7 2.8906 no .
C14 H13A 2.6573 no .
C14 H13B 3.3520 no .
C14 H13C 2.7465 no .
C15 H2 2.7550 no .
C15 H17 3.2631 no .
C15 H19 3.2575 no .
C15 H21 2.6016 no .
C15 H22C 3.5292 no .
C15 H23B 3.5567 no .
C15 H24 2.5896 no .
C15 H25C 3.4374 no .
C16 H2 3.0621 no .
C16 H18 3.2846 no .
C16 H22A 3.3581 no .
C16 H22B 2.7246 no .
C16 H22C 2.7245 no .
C16 H23A 3.3554 no .
C16 H23B 2.7164 no .
C16 H23C 2.7164 no .
C17 H19 3.2510 no .
C17 H21 3.3039 no .
C17 H22B 2.8074 no .
C17 H22C 3.3814 no .
C17 H23B 3.3532 no .
C17 H23C 2.7793 no .
C19 H17 3.2529 no .
C19 H24 3.3220 no .
C19 H25B 2.8463 no .
C19 H25C 3.4073 no .
C19 H26B 3.3148 no .
C19 H26C 2.8023 no .
C20 H18 3.2678 no .
C20 H25A 3.3535 no .
C20 H25B 2.7003 no .
C20 H25C 2.7003 no .
C20 H26A 3.3823 no .
C20 H26B 2.7469 no .
C20 H26C 2.7469 no .
C21 H2 2.8850 no .
C21 H17 2.6346 no .
C22 H2 3.1682 no .
C22 H17 2.9379 no .
C22 H23A 2.6530 no .
C22 H23B 3.3505 no .
C22 H23C 2.7465 no .
C23 H17 2.9022 no .
C23 H22A 2.6538 no .
C23 H22B 2.7402 no .
C23 H22C 3.3529 no .
C24 H9 3.1215 no .
C24 H19 2.6680 no .
C25 H11A 3.5108 no .
C25 H19 3.0093 no .
C25 H26A 2.6722 no .
C25 H26B 3.3578 no .
C25 H26C 2.7114 no .
C26 H10A 3.4810 no .
C26 H19 2.8773 no .
C26 H25A 2.6609 no .
C26 H25B 2.7204 no .
C26 H25C 3.3584 no .
H1 H2 2.2591 no .
H1 H12 2.2585 no .
H1 H13A 3.5546 no .
H1 H13B 2.5693 no .
H2 H21 2.2631 no .
H2 H22A 3.5816 no .
H2 H22C 2.6173 no .
H5 H6 2.3211 no .
H5 H10B 2.3354 no .
H5 H10C 3.2642 no .
H5 H11B 3.5078 no .
H5 H11C 2.5225 no .
H6 H7 2.3273 no .
H7 H12 3.5762 no .
H7 H13B 3.4250 no .
H7 H13C 2.4191 no .
H7 H14B 2.3447 no .
H7 H14C 3.3511 no .
H9 H10A 2.3713 no .
H9 H10B 2.8716 no .
H9 H10C 2.3675 no .
H9 H11A 2.3752 no .
H9 H11B 2.3558 no .
H9 H11C 2.8682 no .
H9 H24 2.1959 no .
H9 H25A 3.4410 no .
H9 H26A 3.4074 no .
H10A H11A 2.4385 no .
H10A H11B 3.5460 no .
H10A H11C 2.9792 no .
H10A H24 3.3968 no .
H10A H26A 2.7017 no .
H10B H11A 2.9478 no .
H10B H11C 2.5515 no .
H10C H11A 3.5424 no .
H11A H24 3.3957 no .
H11A H25A 2.7459 no .
H12 H13A 2.3530 no .
H12 H13B 2.3240 no .
H12 H13C 2.8487 no .
H12 H14A 2.3624 no .
H12 H14B 2.8539 no .
H12 H14C 2.3273 no .
H13A H14A 2.4281 no .
H13A H14B 2.9960 no .
H13A H14C 3.5333 no .
H13B H14A 3.5358 no .
H13C H14A 2.9846 no .
H13C H14B 2.6280 no .
H17 H18 2.3257 no .
H17 H21 3.5823 no .
H17 H22B 2.4048 no .
H17 H22C 3.4110 no .
H17 H23B 3.3660 no .
H17 H23C 2.3578 no .
H18 H19 2.3216 no .
H19 H25B 2.4894 no .
H19 H25C 3.4818 no .
H19 H26B 3.2762 no .
H19 H26C 2.3333 no .
H21 H22A 2.3553 no .
H21 H22B 2.8520 no .
H21 H22C 2.3299 no .
H21 H23A 2.3682 no .
H21 H23B 2.3367 no .
H21 H23C 2.8598 no .
H22A H23A 2.4235 no .
H22A H23B 3.5315 no .
H22A H23C 2.9894 no .
H22B H23A 2.9781 no .
H22B H23C 2.6170 no .
H22C H23A 3.5353 no .
H24 H25A 2.3813 no .
H24 H25B 2.8737 no .
H24 H25C 2.3635 no .
H24 H26A 2.3793 no .
H24 H26B 2.3763 no .
H24 H26C 2.8783 no .
H25A H26A 2.4515 no .
H25A H26B 3.5535 no .
H25A H26C 2.9566 no .
H25B H26A 2.9865 no .
H25B H26C 2.5575 no .
H25C H26A 3.5576 no .
Cl1 H2 3.1043 no 2_546
Cl1 H6 2.9953 no 3_557
Cl1 H22C 3.1567 no 2_546
Cl1 H25A 3.5971 no 2_446
Cl1 H26A 3.3255 no 2_446
Cl2 H10C 3.1369 no 2_546
Cl2 H26B 3.1173 no 2_546
Cl3 H1 3.1051 no 2_546
Cl3 H10A 3.3237 no 2_446
Cl3 H13B 3.1538 no 2_546
Cl3 H18 2.9922 no 3_556
C3 H23A 3.5232 no 2_556
C4 H23A 3.1010 no 2_556
C5 H7 3.5533 no 3_557
C5 H14B 3.1499 no 3_557
C5 H14C 3.3860 no 3_557
C5 H22B 3.2093 no 4_455
C5 H23A 2.9726 no 2_556
C6 H14B 3.5975 no 3_557
C6 H14C 3.3517 no 3_557
C6 H22B 3.4172 no 4_455
C6 H22C 3.3995 no 4_455
C6 H23A 3.2866 no 2_556
C7 H19 3.5119 no 4_555
C7 H26C 3.3916 no 4_555
C10 H23A 3.3287 no 2_556
C10 H25C 3.1845 no 2_456
C11 H13A 3.2084 no 1_455
C13 H11C 3.2112 no 1_655
C13 H13C 3.5448 no 3_657
C13 H14B 3.3829 no 3_657
C13 H18 3.3424 no 4_555
C13 H19 3.4837 no 4_555
C14 H5 3.1777 no 3_557
C14 H6 3.5290 no 3_557
C14 H13C 3.3406 no 3_657
C14 H26B 3.5221 no 2_546
C15 H14A 3.5192 no 2_556
C17 H5 3.5080 no 4_554
C17 H10B 3.3883 no 4_554
C18 H13B 3.4177 no 4_454
C18 H13C 3.4069 no 4_454
C18 H14A 3.2774 no 2_556
C18 H23B 3.3489 no 3_556
C18 H23C 3.5922 no 3_556
C19 H13C 3.2108 no 4_454
C19 H14A 2.9671 no 2_556
C19 H17 3.5570 no 3_556
C19 H23B 3.3872 no 3_556
C19 H23C 3.1461 no 3_556
C20 H14A 3.0984 no 2_556
C22 H5 3.4637 no 4_554
C22 H6 3.3408 no 4_554
C22 H22B 3.5347 no 3_656
C22 H23C 3.3862 no 3_656
C22 H25B 3.2098 no 1_655
C23 H10C 3.5182 no 2_546
C23 H18 3.5203 no 3_556
C23 H19 3.1761 no 3_556
C23 H22B 3.3460 no 3_656
C25 H22A 3.1887 no 1_455
C26 H11B 3.1871 no 2_456
C26 H14A 3.3259 no 2_556
H1 Cl3 3.1051 no 2_556
H2 Cl1 3.1043 no 2_556
H5 C14 3.1777 no 3_557
H5 C17 3.5080 no 4_455
H5 C22 3.4637 no 4_455
H5 H14B 2.6152 no 3_557
H5 H14C 2.8634 no 3_557
H5 H17 3.1882 no 4_455
H5 H22B 2.7559 no 4_455
H5 H22C 3.2983 no 4_455
H5 H23A 3.2386 no 2_556
H6 Cl1 2.9953 no 3_557
H6 C14 3.5290 no 3_557
H6 C22 3.3408 no 4_455
H6 H14B 3.4649 no 3_557
H6 H14C 2.8102 no 3_557
H6 H22B 3.1467 no 4_455
H6 H22C 2.7210 no 4_455
H6 H26C 3.3932 no 4_555
H7 C5 3.5533 no 3_557
H7 H11B 3.4666 no 3_557
H7 H11C 3.4290 no 3_557
H7 H19 3.1968 no 4_555
H7 H26C 2.6629 no 4_555
H10A Cl3 3.3237 no 2_456
H10A H25C 2.8562 no 2_456
H10B C17 3.3883 no 4_455
H10B H17 2.6599 no 4_455
H10B H18 3.3907 no 4_455
H10B H22A 3.5007 no 2_556
H10B H22B 3.4102 no 4_455
H10B H23A 3.2948 no 2_556
H10B H25C 3.0239 no 2_456
H10C Cl2 3.1369 no 2_556
H10C C23 3.5182 no 2_556
H10C H21 3.3814 no 2_556
H10C H22A 3.0443 no 2_556
H10C H23A 2.6843 no 2_556
H10C H25C 3.1381 no 2_456
H11A H13A 3.2860 no 1_455
H11A H13B 3.4825 no 1_455
H11B C26 3.1871 no 2_446
H11B H7 3.4666 no 3_557
H11B H13A 3.3291 no 1_455
H11B H26A 2.8386 no 2_446
H11B H26B 3.1562 no 2_446
H11B H26C 3.0332 no 2_446
H11C C13 3.2112 no 1_455
H11C H7 3.4290 no 3_557
H11C H13A 2.5407 no 1_455
H11C H13B 3.0737 no 1_455
H11C H14B 2.8933 no 3_557
H12 H26B 3.3646 no 2_546
H13A C11 3.2084 no 1_655
H13A H11A 3.2860 no 1_655
H13A H11B 3.3291 no 1_655
H13A H11C 2.5407 no 1_655
H13A H13C 3.0743 no 3_657
H13A H14A 3.5553 no 3_657
H13A H14B 2.9203 no 3_657
H13A H26B 3.0356 no 2_546
H13A H26C 3.4662 no 2_546
H13B Cl3 3.1538 no 2_556
H13B C18 3.4177 no 4_555
H13B H11A 3.4825 no 1_655
H13B H11C 3.0737 no 1_655
H13B H18 2.7348 no 4_555
H13B H19 3.3315 no 4_555
H13B H23B 3.1304 no 2_556
H13C C13 3.5448 no 3_657
H13C C14 3.3406 no 3_657
H13C C18 3.4069 no 4_555
H13C C19 3.2108 no 4_555
H13C H13A 3.0743 no 3_657
H13C H13C 3.2300 no 3_657
H13C H14A 2.8371 no 3_657
H13C H14B 3.0031 no 3_657
H13C H18 3.1311 no 4_555
H13C H19 2.7656 no 4_555
H13C H26C 3.4112 no 4_555
H14A C15 3.5192 no 2_546
H14A C18 3.2774 no 2_546
H14A C19 2.9671 no 2_546
H14A C20 3.0984 no 2_546
H14A C26 3.3259 no 2_546
H14A H13A 3.5553 no 3_657
H14A H13C 2.8371 no 3_657
H14A H19 3.2369 no 2_546
H14A H26B 2.6939 no 2_546
H14A H26C 3.2750 no 2_546
H14B C5 3.1499 no 3_557
H14B C6 3.5975 no 3_557
H14B C13 3.3829 no 3_657
H14B H5 2.6152 no 3_557
H14B H6 3.4649 no 3_557
H14B H11C 2.8933 no 3_557
H14B H13A 2.9203 no 3_657
H14B H13C 3.0031 no 3_657
H14C C5 3.3860 no 3_557
H14C C6 3.3517 no 3_557
H14C H5 2.8634 no 3_557
H14C H6 2.8102 no 3_557
H14C H22C 3.1157 no 2_546
H17 C19 3.5570 no 3_556
H17 H5 3.1882 no 4_554
H17 H10B 2.6599 no 4_554
H17 H25B 3.4241 no 3_556
H17 H25C 3.4350 no 3_556
H18 Cl3 2.9922 no 3_556
H18 C13 3.3424 no 4_454
H18 C23 3.5203 no 3_556
H18 H10B 3.3907 no 4_554
H18 H13B 2.7348 no 4_454
H18 H13C 3.1311 no 4_454
H18 H23B 2.8032 no 3_556
H18 H23C 3.4559 no 3_556
H19 C7 3.5119 no 4_454
H19 C13 3.4837 no 4_454
H19 C23 3.1761 no 3_556
H19 H7 3.1968 no 4_454
H19 H13B 3.3315 no 4_454
H19 H13C 2.7656 no 4_454
H19 H14A 3.2369 no 2_556
H19 H23B 2.8659 no 3_556
H19 H23C 2.6095 no 3_556
H21 H10C 3.3814 no 2_546
H22A C25 3.1887 no 1_655
H22A H10B 3.5007 no 2_546
H22A H10C 3.0443 no 2_546
H22A H22B 3.0593 no 3_656
H22A H23A 3.5520 no 3_656
H22A H23C 2.9221 no 3_656
H22A H25A 3.2540 no 1_655
H22A H25B 2.5403 no 1_655
H22A H25C 3.2980 no 1_655
H22B C5 3.2093 no 4_554
H22B C6 3.4172 no 4_554
H22B C22 3.5347 no 3_656
H22B C23 3.3460 no 3_656
H22B H5 2.7559 no 4_554
H22B H6 3.1467 no 4_554
H22B H10B 3.4102 no 4_554
H22B H22A 3.0593 no 3_656
H22B H22B 3.2192 no 3_656
H22B H23A 2.8397 no 3_656
H22B H23C 3.0117 no 3_656
H22C Cl1 3.1567 no 2_556
H22C C6 3.3995 no 4_554
H22C H5 3.2983 no 4_554
H22C H6 2.7210 no 4_554
H22C H14C 3.1157 no 2_556
H22C H25A 3.4569 no 1_655
H22C H25B 3.0720 no 1_655
H23A C3 3.5232 no 2_546
H23A C4 3.1010 no 2_546
H23A C5 2.9726 no 2_546
H23A C6 3.2866 no 2_546
H23A C10 3.3287 no 2_546
H23A H5 3.2386 no 2_546
H23A H10B 3.2948 no 2_546
H23A H10C 2.6843 no 2_546
H23A H22A 3.5520 no 3_656
H23A H22B 2.8397 no 3_656
H23B C18 3.3489 no 3_556
H23B C19 3.3872 no 3_556
H23B H13B 3.1304 no 2_546
H23B H18 2.8032 no 3_556
H23B H19 2.8659 no 3_556
H23C C18 3.5922 no 3_556
H23C C19 3.1461 no 3_556
H23C C22 3.3862 no 3_656
H23C H18 3.4559 no 3_556
H23C H19 2.6095 no 3_556
H23C H22A 2.9221 no 3_656
H23C H22B 3.0117 no 3_656
H23C H25B 2.8648 no 3_556
H25A Cl1 3.5971 no 2_456
H25A H22A 3.2540 no 1_455
H25A H22C 3.4569 no 1_455
H25B C22 3.2098 no 1_455
H25B H17 3.4241 no 3_556
H25B H22A 2.5403 no 1_455
H25B H22C 3.0720 no 1_455
H25B H23C 2.8648 no 3_556
H25C C10 3.1845 no 2_446
H25C H10A 2.8562 no 2_446
H25C H10B 3.0239 no 2_446
H25C H10C 3.1381 no 2_446
H25C H17 3.4350 no 3_556
H25C H22A 3.2980 no 1_455
H26A Cl1 3.3255 no 2_456
H26A H11B 2.8386 no 2_456
H26B Cl2 3.1173 no 2_556
H26B C14 3.5221 no 2_556
H26B H11B 3.1562 no 2_456
H26B H12 3.3646 no 2_556
H26B H13A 3.0356 no 2_556
H26B H14A 2.6939 no 2_556
H26C C7 3.3916 no 4_454
H26C H6 3.3932 no 4_454
H26C H7 2.6629 no 4_454
H26C H11B 3.0332 no 2_456
H26C H13A 3.4662 no 2_556
H26C H13C 3.4112 no 4_454
H26C H14A 3.2750 no 2_556

loop_
_geom_torsion_atom_site_label_1
_geom_torsion_atom_site_label_2
_geom_torsion_atom_site_label_3
_geom_torsion_atom_site_label_4
_geom_torsion
_geom_torsion_publ_flag
Cl1 Nb1 N1 C1 165.3(3) no
Cl1 Nb1 N1 C3 15.5(6) no
Cl1 Nb1 N2 C2 123.3(3) no
Cl1 Nb1 N2 C15 -85.7(7) no
Cl1 Nb1 C1 N1 -16.6(4) no
Cl1 Nb1 C1 C2 -161.4(2) no
Cl1 Nb1 C2 N2 -112.6(3) no
Cl1 Nb1 C2 C1 32.9(6) no
Cl2 Nb1 N1 C1 61.3(3) no
Cl2 Nb1 N1 C3 -88.5(6) no
Cl2 Nb1 N2 C2 -62.2(3) no
Cl2 Nb1 N2 C15 88.8(6) no
Cl2 Nb1 C1 N1 -124.6(3) no
Cl2 Nb1 C1 C2 90.7(3) no
Cl2 Nb1 C2 N2 123.8(3) no
Cl2 Nb1 C2 C1 -90.7(3) no
Cl3 Nb1 N1 C1 -123.7(3) no
Cl3 Nb1 N1 C3 86.4(7) no
Cl3 Nb1 N2 C2 -166.0(3) no
Cl3 Nb1 N2 C15 -15.0(6) no
Cl3 Nb1 C1 N1 111.7(3) no
Cl3 Nb1 C1 C2 -33.1(6) no
Cl3 Nb1 C2 N2 15.9(4) no
Cl3 Nb1 C2 C1 161.4(2) no
N1 Nb1 N2 C2 47.9(3) no
N1 Nb1 N2 C15 -161.1(6) no
N2 Nb1 N1 C1 -48.5(3) no
N2 Nb1 N1 C3 161.7(6) no
N1 Nb1 C1 N1 0.0(3) no
N1 Nb1 C1 C2 -144.8(6) no
C1 Nb1 N1 C1 0.0(3) no
C1 Nb1 N1 C3 -149.8(9) no
N1 Nb1 C2 N2 -124.6(4) no
N1 Nb1 C2 C1 20.9(3) no
C2 Nb1 N1 C1 -20.9(3) no
C2 Nb1 N1 C3 -170.7(7) no
N2 Nb1 C1 N1 124.1(4) no
N2 Nb1 C1 C2 -20.6(3) no
C1 Nb1 N2 C2 20.4(3) no
C1 Nb1 N2 C15 171.4(7) no
N2 Nb1 C2 N2 -0.0(3) no
N2 Nb1 C2 C1 145.5(6) no
C2 Nb1 N2 C2 0.0(3) no
C2 Nb1 N2 C15 151.0(9) no
C1 Nb1 C2 N2 -145.5(6) no
C1 Nb1 C2 C1 0.0(3) no
C2 Nb1 C1 N1 144.8(6) no
C2 Nb1 C1 C2 0.0(3) no
Nb1 N1 C1 Nb1 0.000(19) no
Nb1 N1 C1 C2 38.9(6) no
Nb1 N1 C3 C4 -111.7(7) no
Nb1 N1 C3 C8 69.0(9) no
C1 N1 C3 C4 104.3(7) no
C1 N1 C3 C8 -75.0(8) no
C3 N1 C1 Nb1 158.6(7) no
C3 N1 C1 C2 -162.4(6) no
Nb1 N2 C2 Nb1 -0.000(18) no
Nb1 N2 C2 C1 -38.2(6) no
Nb1 N2 C15 C16 -69.8(9) no
Nb1 N2 C15 C20 111.8(7) no
C2 N2 C15 C16 75.2(8) no
C2 N2 C15 C20 -103.2(7) no
C15 N2 C2 Nb1 -159.3(7) no
C15 N2 C2 C1 162.5(6) no
Nb1 C1 C2 Nb1 -0.000(15) no
Nb1 C1 C2 N2 32.2(5) no
N1 C1 C2 Nb1 -32.6(6) no
N1 C1 C2 N2 -0.4(11) no
N1 C3 C4 C5 -178.3(6) no
N1 C3 C4 C9 1.7(10) no
N1 C3 C8 C7 178.0(5) no
N1 C3 C8 C12 -0.8(10) no
C4 C3 C8 C7 -1.2(10) no
C4 C3 C8 C12 179.9(6) no
C8 C3 C4 C5 1.0(11) no
C8 C3 C4 C9 -179.1(6) no
C3 C4 C5 C6 0.1(11) no
C3 C4 C9 C10 -125.9(7) no
C3 C4 C9 C11 112.1(7) no
C5 C4 C9 C10 54.1(10) no
C5 C4 C9 C11 -67.9(9) no
C9 C4 C5 C6 -179.9(6) no
C4 C5 C6 C7 -0.8(12) no
C5 C6 C7 C8 0.5(12) no
C6 C7 C8 C3 0.5(11) no
C6 C7 C8 C12 179.4(6) no
C3 C8 C12 C13 114.9(7) no
C3 C8 C12 C14 -119.5(7) no
C7 C8 C12 C13 -64.0(8) no
C7 C8 C12 C14 61.6(8) no
N2 C15 C16 C17 -177.8(5) no
N2 C15 C16 C21 1.1(10) no
N2 C15 C20 C19 178.4(6) no
N2 C15 C20 C24 -2.5(10) no
C16 C15 C20 C19 0.0(11) no
C16 C15 C20 C24 179.1(6) no
C20 C15 C16 C17 0.5(10) no
C20 C15 C16 C21 179.4(6) no
C15 C16 C17 C18 -0.4(11) no
C15 C16 C21 C22 -115.9(8) no
C15 C16 C21 C23 119.1(7) no
C17 C16 C21 C22 63.0(9) no
C17 C16 C21 C23 -62.0(9) no
C21 C16 C17 C18 -179.4(6) no
C16 C17 C18 C19 -0.3(12) no
C17 C18 C19 C20 0.9(12) no
C18 C19 C20 C15 -0.7(11) no
C18 C19 C20 C24 -179.8(6) no
C15 C20 C24 C25 -112.4(7) no
C15 C20 C24 C26 125.8(7) no
C19 C20 C24 C25 66.7(9) no
C19 C20 C24 C26 -55.2(9) no
